data_2000037
loop_
_publ_author_name
'Jin, Song'
'Zhou, Ran'
'Scheuer, E. M.'
'Adamchuk, J.'
'Rayburn, L. L.'
'Disalvo, F. J.'

_publ_section_title
;
 Synthesis, Characterization, and Ligand Exchange Studies of
 W~6~S~8~L~6~ Cluster Compounds
;
_journal_issue 12
_journal_name_full 'Inorganic Chemistry'
_journal_page_first 2666
_journal_page_last 2674
_journal_paper_doi 10.1021/ic001314q
_journal_volume 40
_journal_year 2001
_chemical_formula_sum 'C32 H88 N8 S8 W6'
_space_group_IT_number 15
_symmetry_cell_setting monoclinic
_symmetry_space_group_name_Hall '-C 2yc'
_symmetry_space_group_name_H-M 'C 1 2/c 1'
_cell_angle_alpha 90
_cell_angle_beta 99.703(1)
_cell_angle_gamma 90
_cell_formula_units_Z 4
_cell_length_a 23.1036(4)
_cell_length_b 20.8216(3)
_cell_length_c 11.497
_cell_volume 5451.559
_diffrn_ambient_temperature 173
_exptl_crystal_colour brown-red
_exptl_crystal_density_diffrn 2.369
_refine_ls_R_factor_gt 0.0325
_refine_ls_wR_factor_gt 0.0325
_cod_original_sg_symbol_H-M 'C 2/c'
_cod_database_code 2000037

loop_
_symmetry_equiv_pos_site_id
_symmetry_equiv_pos_as_xyz
1 x,y,z
2 1/2+x,1/2+y,z
3 x,-y,1/2+z
4 1/2+x,1/2-y,1/2+z
5 -x,-y,-z
6 -1/2-x,-1/2-y,-z
7 -x,y,-1/2-z
8 -1/2-x,-1/2+y,-1/2-z

loop_
_atom_site_label
_atom_site_type_symbol
_atom_site_fract_x
_atom_site_fract_y
_atom_site_fract_z
W1 W 0.29249(1) 0.18552(1) 0.93661(3)
W2 W 0.19632(1) 0.18773(1) 1.03591(3)
W3 W 0.29621(1) 0.23750(1) 1.14942(3)
S1 S 0.28309(8) 0.12126(9) 1.1128(2)
S2 S 0.19639(8) 0.14488(9) 0.8363(2)
S3 S 0.29683(8) 0.25957(9) 0.7706(2)
S4 S 0.38082(8) 0.23539(9) 1.0475(2)
N1 N 0.3347(3) 0.1055(3) 0.8395(6)
H1 H 0.3157(15) 0.0783(21) 0.8410(6)
H2 H 0.3301(5) 0.1158(8) 0.7790(46)
N2 N 0.1397(3) 0.1075(3) 1.0948(6)
H3 H 0.1523(9) 0.0749(22) 1.0714(16)
H4 H 0.1484(6) 0.1065(3) 1.1654(46)
N3 N 0.3436(3) 0.2232(3) 1.3408(6)
H5 H 0.3340(8) 0.2501(20) 1.3731(26)
H6 H 0.3299(11) 0.1949(22) 1.3613(17)
C1 C 0.3953(3) 0.0773(4) 0.8595(7)
C2 C 0.4379(4) 0.1306(5) 0.8450(9)
H7 H 0.4293(4) 0.1473(5) 0.7642(9)
H8 H 0.4781(4) 0.1138(5) 0.8604(9)
H9 H 0.4340(4) 0.1652(5) 0.9009(9)
C3 C 0.3988(4) 0.0259(5) 0.7655(9)
H10 H 0.3902(4) 0.0454(5) 0.6869(9)
H11 H 0.3700(4) -0.0080(5) 0.7718(9)
H12 H 0.4383(4) 0.0073(5) 0.7776(9)
C4 C 0.4082(5) 0.0506(5) 0.9839(9)
H13 H 0.3802(5) 0.0162(5) 0.9922(9)
H14 H 0.4044(5) 0.0849(5) 1.0405(9)
H15 H 0.4482(5) 0.0335(5) 0.9993(9)
C5 C 0.0743(3) 0.0999(4) 1.0704(7)
C6 C 0.0552(4) 0.0982(4) 0.9366(8)
H16 H 0.0735(4) 0.0613(4) 0.9040(8)
H17 H 0.0674(4) 0.1379(4) 0.9021(8)
H18 H 0.0124(4) 0.0941(4) 0.9178(8)
C7 C 0.0570(4) 0.0372(4) 1.1258(8)
H19 H 0.0695(4) 0.0389(4) 1.2115(8)
H20 H 0.0762(4) 0.0009(4) 1.0935(8)
H21 H 0.0143(4) 0.0317(4) 1.1076(8)
C8 C 0.0469(4) 0.1567(4) 1.1258(8)
H22 H 0.0600(4) 0.1564(4) 1.2114(8)
H23 H 0.0040(4) 0.1531(4) 1.1086(8)
H24 H 0.0590(4) 0.1969(4) 1.0927(8)
C9 C 0.4076(3) 0.2160(4) 1.3897(7)
C10 C 0.4407(4) 0.2725(5) 1.3531(8)
H25 H 0.4352(4) 0.2746(5) 1.2667(8)
H26 H 0.4826(4) 0.2677(5) 1.3849(8)
H27 H 0.4259(4) 0.3121(5) 1.3837(8)
C11 C 0.4286(4) 0.1539(5) 1.3394(9)
H28 H 0.4067(4) 0.1175(5) 1.3639(9)
H29 H 0.4706(4) 0.1481(5) 1.3690(9)
H30 H 0.4221(4) 0.1564(5) 1.2531(9)
C12 C 0.4154(4) 0.2117(5) 1.5245(8)
H31 H 0.3934(4) 0.1747(5) 1.5468(8)
H32 H 0.4006(4) 0.2511(5) 1.5558(8)
H33 H 0.4571(4) 0.2064(5) 1.5571(8)
N4 N 0.2051(3) -0.0259(4) 1.0874(8)
H34 H 0.2331(33) -0.0066(44) 1.1027(87)
H35 H 0.1889(38) -0.0412(45) 1.1463(72)
C13 C 0.2079(4) -0.0726(4) 0.9920(7)
C14 C 0.1477(4) -0.1021(4) 0.9568(9)
H36 H 0.1364(4) -0.1242(4) 1.0248(9)
H37 H 0.1485(4) -0.1330(4) 0.8928(9)
H38 H 0.1191(4) -0.0683(4) 0.9298(9)
C15 C 0.2526(4) -0.1254(5) 1.0320(9)
H39 H 0.2917(4) -0.1063(5) 1.0546(9)
H40 H 0.2533(4) -0.1559(5) 0.9672(9)
H41 H 0.2417(4) -0.1480(5) 1.0998(9)
C16 C 0.2274(4) -0.0375(5) 0.8903(9)
H42 H 0.2664(4) -0.0189(5) 0.9163(9)
H43 H 0.1994(4) -0.0031(5) 0.8631(9)
H44 H 0.2290(4) -0.0676(5) 0.8254(9)
W1E* W 0.20751(1) 0.31448(1) 1.06339(3)
W2E* W 0.30368(1) 0.31227(1) 0.96409(3)
W3E* W 0.20379(1) 0.26250(1) 0.85058(3)
S1E* S 0.21691(8) 0.37874(9) 0.8872(2)
S2E* S 0.30361(8) 0.35512(9) 1.1637(2)
S3E* S 0.20317(8) 0.24043(9) 1.2294(2)
S4E* S 0.11918(8) 0.26461(9) 0.9525(2)
N3E* N 0.1564(3) 0.2768(3) 0.6592(6)
H5E* H 0.1660(8) 0.2499(20) 0.6269(26)
H6E* H 0.1701(11) 0.3051(22) 0.6387(17)
C9E* C 0.0924(3) 0.2840(4) 0.6103(7)
C10E* C 0.0593(4) 0.2275(5) 0.6469(8)
H25E* H 0.0648(4) 0.2254(5) 0.7333(8)
H26E* H 0.0174(4) 0.2323(5) 0.6151(8)
H27E* H 0.0741(4) 0.1879(5) 0.6163(8)
C11E* C 0.0714(4) 0.3461(5) 0.6606(9)
H28E* H 0.0933(4) 0.3825(5) 0.6361(9)
H29E* H 0.0294(4) 0.3519(5) 0.6310(9)
H30E* H 0.0779(4) 0.3436(5) 0.7469(9)
C12E* C 0.0846(4) 0.2883(5) 0.4755(8)
H31E* H 0.1066(4) 0.3253(5) 0.4532(8)
H32E* H 0.0994(4) 0.2489(5) 0.4442(8)
H33E* H 0.0429(4) 0.2936(5) 0.4429(8)
N1E* N 0.1653(3) 0.3945(3) 1.1605(6)
H1E* H 0.1843(15) 0.4217(21) 1.1590(6)
H2E* H 0.1699(5) 0.3842(8) 1.2210(46)
C1E* C 0.1047(3) 0.4227(4) 1.1405(7)
C2E* C 0.0621(4) 0.3694(5) 1.1550(9)
H7E* H 0.0707(4) 0.3527(5) 1.2358(9)
H8E* H 0.0219(4) 0.3862(5) 1.1396(9)
H9E* H 0.0660(4) 0.3348(5) 1.0991(9)
C3E* C 0.1012(4) 0.4741(5) 1.2345(9)
H10E* H 0.1098(4) 0.4546(5) 1.3131(9)
H11E* H 0.1300(4) 0.5080(5) 1.2282(9)
H12E* H 0.0617(4) 0.4927(5) 1.2224(9)
C4E* C 0.0918(5) 0.4494(5) 1.0161(9)
H13E* H 0.1198(5) 0.4838(5) 1.0078(9)
H14E* H 0.0956(5) 0.4151(5) 0.9595(9)
H15E* H 0.0518(5) 0.4665(5) 1.0007(9)
N2E* N 0.3603(3) 0.3925(3) 0.9052(6)
H3E* H 0.3477(9) 0.4251(22) 0.9286(16)
H4E* H 0.3516(6) 0.3935(3) 0.8346(46)
C5E* C 0.4257(3) 0.4001(4) 0.9296(7)
C6E* C 0.4448(4) 0.4018(4) 1.0634(8)
H16E* H 0.4265(4) 0.4387(4) 1.0960(8)
H17E* H 0.4326(4) 0.3621(4) 1.0979(8)
H18E* H 0.4876(4) 0.4059(4) 1.0822(8)
C7E* C 0.4430(4) 0.4628(4) 0.8742(8)
H19E* H 0.4305(4) 0.4611(4) 0.7885(8)
H20E* H 0.4238(4) 0.4991(4) 0.9065(8)
H21E* H 0.4857(4) 0.4683(4) 0.8924(8)
C8E* C 0.4531(4) 0.3433(4) 0.8742(8)
H22E* H 0.4400(4) 0.3436(4) 0.7886(8)
H23E* H 0.4960(4) 0.3469(4) 0.8914(8)
H24E* H 0.4410(4) 0.3031(4) 0.9073(8)

loop_
_atom_type_symbol
_atom_type_radius_bond
C 0.68
H 0.23
N 0.68
S 1.02
W 1.37
